data_7006621
loop_
_publ_author_name
'Nairn, Alison K.'
'Archibald, Stephen J.'
'Bhalla, Rajiv'
'Gilbert, Bruce C.'
'Maclean, Elizabeth J.'
'Teat, Simon J.'
'Walton, Paul H.'

_publ_section_title
;
 (N-Benzyl-bis-N',N''-salicylidene)-cis-1,3,5-triaminocyclohexane
 copper(II): a novel catalyst for the aerobic oxidation of benzyl
 alcohol.
;
_journal_issue 1
_journal_name_full 'Dalton transactions (Cambridge, England : 2003)'
_journal_page_first 172
_journal_page_last 176
_journal_paper_doi 10.1039/b512296c
_journal_year 2006
_chemical_formula_sum 'C48 H71 Cu N3 O5'
_chemical_formula_weight 833.62
_chemical_name_systematic
;
?
;
_space_group_IT_number 2
_symmetry_cell_setting triclinic
_symmetry_space_group_name_Hall '-P 1'
_symmetry_space_group_name_H-M 'P -1'
_atom_sites_solution_hydrogens mixed
_atom_sites_solution_primary direct
_atom_sites_solution_secondary difmap
_audit_creation_method SHELXL-97
_cell_angle_alpha 99.359(2)
_cell_angle_beta 102.082(2)
_cell_angle_gamma 104.520(2)
_cell_formula_units_Z 4
_cell_length_a 13.2972(12)
_cell_length_b 15.5508(14)
_cell_length_c 23.798(2)
_cell_measurement_reflns_used 26718
_cell_measurement_temperature 150(2)
_cell_measurement_theta_max 58.57
_cell_measurement_theta_min 4.50
_cell_volume 4536.4(7)
_computing_cell_refinement 'Bruker AXS SAINT v6.01'
_computing_data_collection 'Bruker AXS SMART'
_computing_data_reduction 'Bruker AXS SAINT'
_computing_molecular_graphics 'Bruker AXS SHELXTL'
_computing_publication_material 'SHELXTL and local programs'
_computing_structure_refinement 'Bruker AXS SHELXTL'
_computing_structure_solution 'Bruker AXS SHELXTL'
_diffrn_ambient_temperature 150(2)
_diffrn_measured_fraction_theta_full 0.970
_diffrn_measured_fraction_theta_max 0.970
_diffrn_measurement_device_type 'Bruker AXS SMART CCD diffractometer'
_diffrn_measurement_method '\w rotation with narrow frames'
_diffrn_radiation_monochromator 'Silicon 111'
_diffrn_radiation_source 'Daresbury SRS Station 9.8'
_diffrn_radiation_type Synchrotron
_diffrn_radiation_wavelength 0.6883
_diffrn_reflns_av_R_equivalents 0.0806
_diffrn_reflns_av_sigmaI/netI 0.0816
_diffrn_reflns_limit_h_max 14
_diffrn_reflns_limit_h_min -14
_diffrn_reflns_limit_k_max 17
_diffrn_reflns_limit_k_min -17
_diffrn_reflns_limit_l_max 26
_diffrn_reflns_limit_l_min -26
_diffrn_reflns_number 34089
_diffrn_reflns_theta_full 22.68
_diffrn_reflns_theta_max 22.68
_diffrn_reflns_theta_min 1.74
_diffrn_standards_number 0
_exptl_absorpt_coefficient_mu 0.529
_exptl_absorpt_correction_T_max 0.99
_exptl_absorpt_correction_T_min 0.97
_exptl_absorpt_correction_type multi-scan
_exptl_crystal_colour green
_exptl_crystal_density_diffrn 1.221
_exptl_crystal_density_method 'not measured'
_exptl_crystal_description plate
_exptl_crystal_F_000 1796
_exptl_crystal_size_max 0.07
_exptl_crystal_size_mid 0.06
_exptl_crystal_size_min 0.02
_refine_diff_density_max 1.081
_refine_diff_density_min -0.989
_refine_diff_density_rms 0.107
_refine_ls_extinction_method none
_refine_ls_goodness_of_fit_ref 0.918
_refine_ls_hydrogen_treatment mixed
_refine_ls_matrix_type full
_refine_ls_number_parameters 1086
_refine_ls_number_reflns 12960
_refine_ls_number_restraints 234
_refine_ls_restrained_S_all 0.914
_refine_ls_R_factor_all 0.0760
_refine_ls_R_factor_gt 0.0612
_refine_ls_shift/su_max 0.001
_refine_ls_shift/su_mean 0.000
_refine_ls_structure_factor_coef Fsqd
_refine_ls_weighting_details 'calc w=1/[\s^2^(Fo^2^)+(0.1085P)^2^+0.0000P] where P=(Fo^2^+2Fc^2^)/3'
_refine_ls_weighting_scheme calc
_refine_ls_wR_factor_gt 0.1598
_refine_ls_wR_factor_ref 0.1658
_reflns_number_gt 8882
_reflns_number_total 12960
_reflns_threshold_expression >2sigma(I)
_cod_data_source_file b512296c.txt
_cod_data_source_block ejm38
_cod_original_sg_symbol_H-M P-1
_cod_database_code 7006621

loop_
_symmetry_equiv_pos_as_xyz
'x, y, z'
'-x, -y, -z'

loop_
_atom_site_label
_atom_site_type_symbol
_atom_site_fract_x
_atom_site_fract_y
_atom_site_fract_z
_atom_site_U_iso_or_equiv
_atom_site_adp_type
_atom_site_occupancy
_atom_site_symmetry_multiplicity
_atom_site_calc_flag
_atom_site_refinement_flags
_atom_site_disorder_assembly
_atom_site_disorder_group
Cu1A Cu 0.57007(5) 0.14914(4) 0.51328(3) 0.01492(17) Uani 1 1 d . . .
O1A O 0.6522(3) 0.1699(2) 0.45592(15) 0.0170(8) Uani 1 1 d . . .
N1A N 0.6539(3) 0.0675(3) 0.54105(18) 0.0147(10) Uani 1 1 d . . .
C1A C 0.6633(4) 0.0498(4) 0.6008(2) 0.0181(12) Uani 1 1 d . . .
H1AA H 0.6870 -0.0062 0.6017 0.022 Uiso 1 1 calc R . .
C2A C 0.5572(4) 0.0347(4) 0.6179(2) 0.0189(12) Uani 1 1 d . . .
H2AA H 0.5004 -0.0123 0.5861 0.023 Uiso 1 1 calc R . .
H2AB H 0.5642 0.0110 0.6543 0.023 Uiso 1 1 calc R . .
C3A C 0.5231(4) 0.1200(4) 0.6282(2) 0.0160(12) Uani 1 1 d . . .
H3AA H 0.4615 0.1064 0.6466 0.019 Uiso 1 1 calc R . .
C4A C 0.6124(4) 0.1988(4) 0.6714(2) 0.0165(12) Uani 1 1 d . . .
H4AA H 0.6246 0.1848 0.7110 0.020 Uiso 1 1 calc R . .
H4AB H 0.5885 0.2544 0.6743 0.020 Uiso 1 1 calc R . .
C5A C 0.7191(4) 0.2185(4) 0.6540(2) 0.0190(12) Uani 1 1 d . . .
H5AA H 0.7757 0.2643 0.6873 0.023 Uiso 1 1 calc R . .
C6A C 0.7510(4) 0.1311(4) 0.6445(2) 0.0193(12) Uani 1 1 d . . .
H6AA H 0.7694 0.1145 0.6830 0.023 Uiso 1 1 calc R . .
H6AB H 0.8165 0.1426 0.6299 0.023 Uiso 1 1 calc R . .
C7A C 0.7161(4) 0.0365(3) 0.5133(2) 0.0172(12) Uani 1 1 d U . .
H7AA H 0.7448 -0.0077 0.5285 0.021 Uiso 1 1 calc R . .
C8A C 0.7468(4) 0.0603(3) 0.4629(2) 0.0152(11) Uani 1 1 d U . .
C9A C 0.7188(4) 0.1295(3) 0.4384(2) 0.0167(11) Uani 1 1 d U . .
C10A C 0.7671(4) 0.1582(4) 0.3926(2) 0.0202(12) Uani 1 1 d U . .
C11A C 0.8357(4) 0.1127(4) 0.3750(2) 0.0223(12) Uani 1 1 d U . .
H11A H 0.8672 0.1312 0.3449 0.027 Uiso 1 1 calc R . .
C12A C 0.8632(4) 0.0406(4) 0.3979(3) 0.0225(12) Uani 1 1 d U . .
C13A C 0.8178(4) 0.0159(4) 0.4415(2) 0.0193(12) Uani 1 1 d U . .
H13A H 0.8339 -0.0321 0.4582 0.023 Uiso 1 1 calc R . .
C14A C 0.7413(5) 0.2333(4) 0.3646(3) 0.0279(14) Uani 1 1 d . . .
C15A C 0.7641(5) 0.3213(4) 0.4111(3) 0.0374(16) Uani 1 1 d . . .
H15A H 0.8393 0.3399 0.4343 0.056 Uiso 1 1 calc R . .
H15B H 0.7166 0.3108 0.4373 0.056 Uiso 1 1 calc R . .
H15C H 0.7508 0.3696 0.3914 0.056 Uiso 1 1 calc R . .
C16A C 0.8073(6) 0.2562(5) 0.3201(3) 0.049(2) Uani 1 1 d . . .
H16A H 0.8843 0.2734 0.3399 0.074 Uiso 1 1 calc R . .
H16B H 0.7908 0.3071 0.3045 0.074 Uiso 1 1 calc R . .
H16C H 0.7889 0.2027 0.2876 0.074 Uiso 1 1 calc R . .
C17A C 0.6230(5) 0.2006(5) 0.3309(3) 0.0364(16) Uani 1 1 d . . .
H17A H 0.6097 0.1454 0.3005 0.055 Uiso 1 1 calc R . .
H17B H 0.6047 0.2484 0.3123 0.055 Uiso 1 1 calc R . .
H17C H 0.5786 0.1869 0.3583 0.055 Uiso 1 1 calc R . .
C18A C 0.9426(5) -0.0034(4) 0.3745(3) 0.0276(14) Uani 1 1 d . . .
C19A C 1.0526(5) 0.0677(4) 0.3893(3) 0.0387(17) Uani 1 1 d . . .
H19A H 1.1015 0.0413 0.3717 0.058 Uiso 1 1 calc R . .
H19B H 1.0820 0.0867 0.4322 0.058 Uiso 1 1 calc R . .
H19C H 1.0449 0.1208 0.3735 0.058 Uiso 1 1 calc R . .
C20A C 0.9547(5) -0.0841(4) 0.4018(3) 0.0369(16) Uani 1 1 d . . .
H20A H 0.8845 -0.1301 0.3924 0.055 Uiso 1 1 calc R . .
H20B H 0.9826 -0.0628 0.4447 0.055 Uiso 1 1 calc R . .
H20C H 1.0050 -0.1109 0.3858 0.055 Uiso 1 1 calc R . .
C21A C 0.8993(6) -0.0395(5) 0.3071(3) 0.0427(18) Uani 1 1 d . . .
H21A H 0.8258 -0.0803 0.2978 0.064 Uiso 1 1 calc R . .
H21B H 0.9455 -0.0730 0.2925 0.064 Uiso 1 1 calc R . .
H21C H 0.8991 0.0119 0.2881 0.064 Uiso 1 1 calc R . .
O2A O 0.4659(3) 0.1901(2) 0.46250(16) 0.0196(8) Uani 1 1 d . . .
N2A N 0.4837(3) 0.1451(3) 0.57230(18) 0.0147(10) Uani 1 1 d . . .
C22A C 0.4007(4) 0.1748(3) 0.5693(2) 0.0139(11) Uani 1 1 d . . .
H22A H 0.3695 0.1719 0.6016 0.017 Uiso 1 1 calc R . .
C23A C 0.3494(4) 0.2116(4) 0.5238(2) 0.0170(12) Uani 1 1 d . . .
C24A C 0.2699(4) 0.2510(4) 0.5368(2) 0.0198(13) Uani 1 1 d . . .
H24A H 0.2492 0.2462 0.5723 0.024 Uiso 1 1 calc R . .
C25A C 0.2219(4) 0.2962(4) 0.4995(2) 0.0215(13) Uani 1 1 d . . .
C26A C 0.2485(4) 0.2927(4) 0.4453(2) 0.0208(13) Uani 1 1 d . . .
H26A H 0.2117 0.3190 0.4173 0.025 Uiso 1 1 calc R . .
C27A C 0.3239(4) 0.2538(4) 0.4296(2) 0.0182(12) Uani 1 1 d . . .
C28A C 0.3829(4) 0.2168(4) 0.4715(2) 0.0179(12) Uani 1 1 d . . .
C29A C 0.3471(4) 0.2551(4) 0.3688(2) 0.0226(13) Uani 1 1 d . . .
C30A C 0.2625(5) 0.2815(5) 0.3268(3) 0.0335(15) Uani 1 1 d . . .
H30A H 0.2768 0.2756 0.2878 0.050 Uiso 1 1 calc R . .
H30B H 0.2653 0.3447 0.3421 0.050 Uiso 1 1 calc R . .
H30C H 0.1909 0.2410 0.3235 0.050 Uiso 1 1 calc R . .
C31A C 0.3475(5) 0.1596(4) 0.3380(2) 0.0252(13) Uani 1 1 d . . .
H31A H 0.3633 0.1621 0.2998 0.038 Uiso 1 1 calc R . .
H31B H 0.2768 0.1157 0.3319 0.038 Uiso 1 1 calc R . .
H31C H 0.4027 0.1405 0.3628 0.038 Uiso 1 1 calc R . .
C32A C 0.4571(5) 0.3254(4) 0.3785(3) 0.0289(14) Uani 1 1 d . . .
H32A H 0.4740 0.3270 0.3405 0.043 Uiso 1 1 calc R . .
H32B H 0.5126 0.3083 0.4045 0.043 Uiso 1 1 calc R . .
H32C H 0.4548 0.3859 0.3968 0.043 Uiso 1 1 calc R . .
C33A C 0.1429(5) 0.3462(4) 0.5169(3) 0.0256(14) Uani 1 1 d . . .
C34A C 0.1922(6) 0.4072(5) 0.5790(3) 0.053(2) Uani 1 1 d . . .
H34A H 0.2097 0.3699 0.6069 0.079 Uiso 1 1 calc R . .
H34B H 0.1406 0.4372 0.5904 0.079 Uiso 1 1 calc R . .
H34C H 0.2580 0.4535 0.5795 0.079 Uiso 1 1 calc R . .
C35A C 0.1170(6) 0.4079(6) 0.4747(4) 0.057(2) Uani 1 1 d . . .
H35A H 0.0668 0.4387 0.4872 0.085 Uiso 1 1 calc R . .
H35B H 0.0843 0.3706 0.4345 0.085 Uiso 1 1 calc R . .
H35C H 0.1836 0.4536 0.4756 0.085 Uiso 1 1 calc R . .
C36A C 0.0384(5) 0.2764(5) 0.5165(3) 0.0446(19) Uani 1 1 d . . .
H36A H 0.0543 0.2386 0.5444 0.067 Uiso 1 1 calc R . .
H36B H 0.0054 0.2376 0.4768 0.067 Uiso 1 1 calc R . .
H36C H -0.0115 0.3084 0.5282 0.067 Uiso 1 1 calc R . .
N3A N 0.7074(3) 0.2585(3) 0.60132(18) 0.0155(10) Uani 1 1 d D . .
H3NA H 0.679(4) 0.305(2) 0.610(2) 0.019 Uiso 1 1 d D . .
C40A C 0.8076(4) 0.2933(4) 0.5839(2) 0.0225(13) Uani 1 1 d . . .
H40A H 0.7908 0.3197 0.5492 0.027 Uiso 1 1 calc R . .
H40B H 0.8350 0.2415 0.5719 0.027 Uiso 1 1 calc R . .
C41A C 0.8954(4) 0.3650(4) 0.6324(2) 0.0227(13) Uani 1 1 d . . .
C42A C 0.9777(4) 0.3387(4) 0.6673(2) 0.0238(13) Uani 1 1 d . . .
H42A H 0.9818 0.2781 0.6585 0.029 Uiso 1 1 calc R . .
C43A C 1.0512(4) 0.4026(4) 0.7139(3) 0.0245(14) Uani 1 1 d . . .
C44A C 1.0464(4) 0.4917(4) 0.7279(3) 0.0261(14) Uani 1 1 d . . .
H44A H 1.0978 0.5349 0.7607 0.031 Uiso 1 1 calc R . .
C45A C 0.9663(5) 0.5161(4) 0.6936(3) 0.0257(14) Uani 1 1 d . . .
C46A C 0.8909(5) 0.4520(4) 0.6451(2) 0.0256(14) Uani 1 1 d . . .
H46A H 0.8365 0.4697 0.6211 0.031 Uiso 1 1 calc R . .
O3A O 1.1313(3) 0.3826(3) 0.75185(18) 0.0369(11) Uani 1 1 d . . .
C47A C 1.1237(7) 0.2889(6) 0.7455(4) 0.064(2) Uani 1 1 d . . .
H47A H 1.1764 0.2811 0.7783 0.096 Uiso 1 1 calc R . .
H47B H 1.1384 0.2661 0.7081 0.096 Uiso 1 1 calc R . .
H47C H 1.0511 0.2548 0.7457 0.096 Uiso 1 1 calc R . .
O4A O 0.9513(3) 0.6000(3) 0.70367(18) 0.0352(11) Uani 1 1 d . . .
C48A C 1.0101(5) 0.6611(4) 0.7597(3) 0.0383(16) Uani 1 1 d . . .
H48A H 0.9912 0.7184 0.7621 0.058 Uiso 1 1 calc R . .
H48B H 1.0875 0.6736 0.7636 0.058 Uiso 1 1 calc R . .
H48C H 0.9915 0.6330 0.7916 0.058 Uiso 1 1 calc R . .
Cu1B Cu 0.96104(5) 0.55625(4) 0.91812(3) 0.01468(17) Uani 1 1 d . . .
O1B O 0.8994(3) 0.6555(2) 0.93682(15) 0.0174(8) Uani 1 1 d . . .
N1B N 0.8507(3) 0.4753(3) 0.94695(18) 0.0153(10) Uani 1 1 d . . .
C1B C 0.8225(4) 0.3754(4) 0.9274(2) 0.0194(12) Uani 1 1 d . . .
H1BA H 0.7840 0.3474 0.9548 0.023 Uiso 1 1 calc R . .
C2B C 0.9203(4) 0.3418(4) 0.9281(2) 0.0201(12) Uani 1 1 d . . .
H2BA H 0.9728 0.3687 0.9671 0.024 Uiso 1 1 calc R . .
H2BB H 0.8980 0.2747 0.9232 0.024 Uiso 1 1 calc R . .
C3B C 0.9750(4) 0.3650(3) 0.8808(2) 0.0178(12) Uani 1 1 d . . .
H3BA H 1.0292 0.3306 0.8798 0.021 Uiso 1 1 calc R . .
C4B C 0.8939(4) 0.3360(4) 0.8193(2) 0.0173(12) Uani 1 1 d . . .
H4BA H 0.9315 0.3578 0.7902 0.021 Uiso 1 1 calc R . .
H4BB H 0.8676 0.2686 0.8075 0.021 Uiso 1 1 calc R . .
C5B C 0.7978(4) 0.3729(4) 0.8173(2) 0.0187(12) Uani 1 1 d . . .
H5BA H 0.7446 0.3440 0.7781 0.022 Uiso 1 1 calc R . .
C6B C 0.7445(4) 0.3454(4) 0.8651(2) 0.0186(12) Uani 1 1 d . . .
H6BA H 0.7132 0.2783 0.8554 0.022 Uiso 1 1 calc R . .
H6BB H 0.6848 0.3727 0.8653 0.022 Uiso 1 1 calc R . .
C7B C 0.7887(4) 0.5029(4) 0.9757(2) 0.0169(12) Uani 1 1 d U . .
H7B H 0.7452 0.4577 0.9901 0.020 Uiso 1 1 calc R . .
C8B C 0.7758(4) 0.5911(3) 0.9891(2) 0.0125(11) Uani 1 1 d U . .
C9B C 0.8275(4) 0.6629(4) 0.9651(2) 0.0131(11) Uani 1 1 d U . .
C10B C 0.7956(4) 0.7444(4) 0.9724(2) 0.0171(11) Uani 1 1 d U . .
C11B C 0.7208(4) 0.7509(4) 1.0039(2) 0.0200(12) Uani 1 1 d U . .
H11B H 0.7008 0.8057 1.0086 0.024 Uiso 1 1 calc R . .
C12B C 0.6719(4) 0.6819(4) 1.0298(2) 0.0196(12) Uani 1 1 d U . .
C13B C 0.7000(4) 0.6031(4) 1.0211(2) 0.0183(12) Uani 1 1 d U . .
H13B H 0.6675 0.5545 1.0372 0.022 Uiso 1 1 calc R . .
C14B C 0.8459(4) 0.8250(4) 0.9464(2) 0.0202(12) Uani 1 1 d . . .
C15B C 0.8298(5) 0.7924(4) 0.8796(2) 0.0278(14) Uani 1 1 d . . .
H15D H 0.8680 0.7470 0.8727 0.042 Uiso 1 1 calc R . .
H15E H 0.8582 0.8444 0.8633 0.042 Uiso 1 1 calc R . .
H15F H 0.7528 0.7649 0.8604 0.042 Uiso 1 1 calc R . .
C16B C 0.7943(5) 0.9028(4) 0.9557(3) 0.0341(16) Uani 1 1 d . . .
H16D H 0.8114 0.9301 0.9980 0.051 Uiso 1 1 calc R . .
H16E H 0.7160 0.8784 0.9399 0.051 Uiso 1 1 calc R . .
H16F H 0.8226 0.9494 0.9352 0.051 Uiso 1 1 calc R . .
C17B C 0.9643(4) 0.8636(4) 0.9781(3) 0.0275(14) Uani 1 1 d . . .
H17D H 0.9992 0.8154 0.9739 0.041 Uiso 1 1 calc R . .
H17E H 0.9724 0.8878 1.0200 0.041 Uiso 1 1 calc R . .
H17F H 0.9978 0.9128 0.9608 0.041 Uiso 1 1 calc R . .
C18B C 0.5870(5) 0.6958(4) 1.0621(3) 0.0252(13) Uani 1 1 d . . .
C19B C 0.4918(5) 0.7092(5) 1.0199(3) 0.0412(17) Uani 1 1 d . . .
H19D H 0.4539 0.6523 0.9902 0.062 Uiso 1 1 calc R . .
H19E H 0.5178 0.7579 1.0004 0.062 Uiso 1 1 calc R . .
H19F H 0.4425 0.7258 1.0421 0.062 Uiso 1 1 calc R . .
C20B C 0.5465(5) 0.6152(4) 1.0889(3) 0.0354(16) Uani 1 1 d . . .
H20D H 0.5112 0.5601 1.0574 0.053 Uiso 1 1 calc R . .
H20E H 0.4948 0.6279 1.1106 0.053 Uiso 1 1 calc R . .
H20F H 0.6073 0.6060 1.1160 0.053 Uiso 1 1 calc R . .
C21B C 0.6388(5) 0.7815(4) 1.1136(3) 0.0398(17) Uani 1 1 d . . .
H21D H 0.5838 0.7937 1.1328 0.060 Uiso 1 1 calc R . .
H21E H 0.6690 0.8341 1.0981 0.060 Uiso 1 1 calc R . .
H21F H 0.6962 0.7709 1.1424 0.060 Uiso 1 1 calc R . .
O2B O 1.0853(3) 0.6539(2) 0.91828(17) 0.0228(9) Uani 1 1 d . . .
N2B N 1.0328(3) 0.4638(3) 0.89336(18) 0.0143(10) Uani 1 1 d . . .
C22B C 1.1242(4) 0.4824(4) 0.8807(2) 0.0174(12) Uani 1 1 d . . .
H22B H 1.1480 0.4314 0.8685 0.021 Uiso 1 1 calc R . .
C23B C 1.1947(4) 0.5697(4) 0.8825(2) 0.0159(12) Uani 1 1 d . . .
C24B C 1.2833(4) 0.5695(4) 0.8587(2) 0.0179(12) Uani 1 1 d . . .
H24B H 1.2953 0.5127 0.8459 0.021 Uiso 1 1 calc R . .
C25B C 1.3523(4) 0.6464(4) 0.8533(2) 0.0185(12) Uani 1 1 d . . .
C26B C 1.3347(4) 0.7288(4) 0.8767(2) 0.0234(13) Uani 1 1 d . . .
H26B H 1.3837 0.7840 0.8752 0.028 Uiso 1 1 calc R . .
C27B C 1.2508(4) 0.7349(4) 0.9017(2) 0.0213(13) Uani 1 1 d . . .
C28B C 1.1734(4) 0.6531(4) 0.9018(2) 0.0205(13) Uani 1 1 d . . .
C29B C 1.2394(5) 0.8288(4) 0.9269(3) 0.0295(15) Uani 1 1 d . . .
C30B C 1.3369(6) 0.9081(4) 0.9271(4) 0.057(2) Uani 1 1 d . . .
H30D H 1.4032 0.9002 0.9498 0.085 Uiso 1 1 calc R . .
H30E H 1.3283 0.9662 0.9453 0.085 Uiso 1 1 calc R . .
H30F H 1.3410 0.9082 0.8865 0.085 Uiso 1 1 calc R . .
C31B C 1.2314(5) 0.8348(4) 0.9903(3) 0.0354(16) Uani 1 1 d . . .
H31D H 1.1710 0.7844 0.9915 0.053 Uiso 1 1 calc R . .
H31E H 1.2197 0.8930 1.0053 0.053 Uiso 1 1 calc R . .
H31F H 1.2984 0.8308 1.0149 0.053 Uiso 1 1 calc R . .
C32B C 1.1391(5) 0.8420(4) 0.8875(3) 0.0359(16) Uani 1 1 d . . .
H32D H 1.0757 0.7914 0.8846 0.054 Uiso 1 1 calc R . .
H32E H 1.1493 0.8434 0.8480 0.054 Uiso 1 1 calc R . .
H32F H 1.1285 0.8997 0.9048 0.054 Uiso 1 1 calc R . .
C33B C 1.4420(4) 0.6420(4) 0.8222(2) 0.0206(13) Uani 1 1 d . . .
C34B C 1.3928(5) 0.5812(4) 0.7600(3) 0.0306(15) Uani 1 1 d . . .
H34D H 1.3406 0.6060 0.7377 0.046 Uiso 1 1 calc R . .
H34E H 1.3564 0.5194 0.7626 0.046 Uiso 1 1 calc R . .
H34F H 1.4499 0.5793 0.7401 0.046 Uiso 1 1 calc R . .
C35B C 1.5227(4) 0.6035(4) 0.8574(3) 0.0285(14) Uani 1 1 d . . .
H35D H 1.5546 0.6431 0.8970 0.043 Uiso 1 1 calc R . .
H35E H 1.5794 0.6006 0.8373 0.043 Uiso 1 1 calc R . .
H35F H 1.4858 0.5421 0.8604 0.043 Uiso 1 1 calc R . .
C36B C 1.5034(5) 0.7357(4) 0.8166(3) 0.0321(15) Uani 1 1 d . . .
H36D H 1.4530 0.7631 0.7953 0.048 Uiso 1 1 calc R . .
H36E H 1.5573 0.7295 0.7950 0.048 Uiso 1 1 calc R . .
H36F H 1.5394 0.7749 0.8561 0.048 Uiso 1 1 calc R . .
N3B N 0.8336(3) 0.4728(3) 0.82233(19) 0.0163(10) Uani 1 1 d D . .
H3NB H 0.868(4) 0.481(4) 0.7939(17) 0.020 Uiso 1 1 d D . .
C40B C 0.7445(4) 0.5150(4) 0.8124(2) 0.0215(13) Uani 1 1 d . . .
H40C H 0.7758 0.5809 0.8153 0.026 Uiso 1 1 calc R . .
H40D H 0.7079 0.5091 0.8444 0.026 Uiso 1 1 calc R . .
C41B C 0.6615(4) 0.4746(4) 0.7541(2) 0.0192(12) Uani 1 1 d . . .
C42B C 0.5611(4) 0.4162(4) 0.7517(3) 0.0253(14) Uani 1 1 d . . .
H42B H 0.5442 0.4027 0.7868 0.030 Uiso 1 1 calc R . .
C43B C 0.4866(4) 0.3781(4) 0.6975(3) 0.0244(14) Uani 1 1 d . . .
C44B C 0.5089(5) 0.3980(4) 0.6460(3) 0.0251(14) Uani 1 1 d . . .
H44B H 0.4562 0.3732 0.6093 0.030 Uiso 1 1 calc R . .
C45B C 0.6088(4) 0.4546(4) 0.6491(2) 0.0208(13) Uani 1 1 d . . .
C46B C 0.6851(4) 0.4938(4) 0.7031(2) 0.0239(13) Uani 1 1 d . . .
H46B H 0.7532 0.5337 0.7047 0.029 Uiso 1 1 calc R . .
O3B O 0.6412(3) 0.4760(3) 0.60068(17) 0.0311(10) Uani 1 1 d . . .
C47B C 0.3760(6) 0.2752(6) 0.7386(3) 0.068(3) Uani 1 1 d . . .
H47D H 0.3112 0.2226 0.7259 0.102 Uiso 1 1 calc R . .
H47E H 0.3693 0.3197 0.7708 0.102 Uiso 1 1 calc R . .
H47F H 0.4391 0.2550 0.7523 0.102 Uiso 1 1 calc R . .
O4B O 0.3881(3) 0.3163(3) 0.69048(18) 0.0364(11) Uani 1 1 d . . .
C48B C 0.5700(6) 0.4301(5) 0.5433(3) 0.0409(17) Uani 1 1 d . . .
H48D H 0.6026 0.4512 0.5128 0.061 Uiso 1 1 calc R . .
H48E H 0.5012 0.4437 0.5399 0.061 Uiso 1 1 calc R . .
H48F H 0.5577 0.3641 0.5380 0.061 Uiso 1 1 calc R . .
O1SA O 0.8778(5) 0.0983(5) 0.8681(3) 0.097(2) Uani 1 1 d DU . .
C2SA C 0.9465(6) 0.0501(5) 0.8476(3) 0.063(2) Uani 1 1 d DU . .
H2SB H 0.9621 0.0102 0.8752 0.075 Uiso 1 1 calc R . .
C1SA C 1.0491(8) 0.1156(7) 0.8497(4) 0.094(3) Uani 1 1 d DU . .
H1S1 H 1.0821 0.1524 0.8900 0.141 Uiso 1 1 calc R . .
H1S2 H 1.0360 0.1556 0.8229 0.141 Uiso 1 1 calc R . .
H1S3 H 1.0976 0.0825 0.8376 0.141 Uiso 1 1 calc R . .
C3SA C 0.8883(7) -0.0099(6) 0.7883(3) 0.080(3) Uani 1 1 d DU . .
H3S1 H 0.8210 -0.0511 0.7906 0.120 Uiso 1 1 calc R . .
H3S2 H 0.9334 -0.0457 0.7749 0.120 Uiso 1 1 calc R . .
H3S3 H 0.8721 0.0277 0.7603 0.120 Uiso 1 1 calc R . .
O2SA O 0.6784(5) 0.1069(4) 0.8011(3) 0.0879(19) Uani 1 1 d DU . .
C5SA C 0.5861(11) 0.0276(12) 0.7996(8) 0.091(4) Uani 0.50 1 d PDU A 1
H5SA H 0.5823 -0.0301 0.7724 0.109 Uiso 0.50 1 calc PR A 1
C4SA C 0.5927(18) 0.0193(17) 0.8627(8) 0.101(6) Uani 0.50 1 d PDU A 1
H4S1 H 0.6537 -0.0031 0.8771 0.152 Uiso 0.50 1 calc PR A 1
H4S2 H 0.5260 -0.0236 0.8644 0.152 Uiso 0.50 1 calc PR A 1
H4S3 H 0.6028 0.0792 0.8876 0.152 Uiso 0.50 1 calc PR A 1
C5SB C 0.5922(11) 0.0698(13) 0.8261(8) 0.093(4) Uani 0.50 1 d PDU A 2
H5SB H 0.5992 0.1097 0.8650 0.112 Uiso 0.50 1 calc PR A 2
C4SB C 0.5970(18) -0.0237(13) 0.8326(11) 0.097(5) Uani 0.50 1 d PDU A 2
H4S4 H 0.6641 -0.0185 0.8613 0.146 Uiso 0.50 1 calc PR A 2
H4S5 H 0.5946 -0.0601 0.7943 0.146 Uiso 0.50 1 calc PR A 2
H4S6 H 0.5355 -0.0535 0.8462 0.146 Uiso 0.50 1 calc PR A 2
C6SA C 0.4874(8) 0.0613(7) 0.7823(5) 0.090(3) Uani 1 1 d DU . .
H6S1 H 0.4772 0.0683 0.7415 0.134 Uiso 0.50 1 calc PR A 1
H6S2 H 0.4986 0.1202 0.8086 0.134 Uiso 0.50 1 calc PR A 1
H6S3 H 0.4235 0.0168 0.7857 0.134 Uiso 0.50 1 calc PR A 1
H6S4 H 0.4840 0.1221 0.7778 0.134 Uiso 0.50 1 calc PR A 2
H6S5 H 0.4267 0.0320 0.7967 0.134 Uiso 0.50 1 calc PR A 2
H6S6 H 0.4839 0.0242 0.7440 0.134 Uiso 0.50 1 calc PR A 2

loop_
_atom_site_aniso_label
_atom_site_aniso_U_11
_atom_site_aniso_U_22
_atom_site_aniso_U_33
_atom_site_aniso_U_23
_atom_site_aniso_U_13
_atom_site_aniso_U_12
Cu1A 0.0147(3) 0.0185(4) 0.0134(4) 0.0026(3) 0.0052(3) 0.0075(3)
O1A 0.0132(18) 0.019(2) 0.021(2) 0.0034(16) 0.0069(17) 0.0078(17)
N1A 0.014(2) 0.015(2) 0.013(2) -0.0005(19) 0.0014(19) 0.0050(19)
C1A 0.022(3) 0.019(3) 0.016(3) 0.005(2) 0.007(2) 0.010(2)
C2A 0.020(3) 0.022(3) 0.017(3) 0.005(2) 0.010(2) 0.007(2)
C3A 0.016(3) 0.023(3) 0.011(3) 0.002(2) 0.006(2) 0.007(2)
C4A 0.020(3) 0.022(3) 0.009(3) 0.003(2) 0.003(2) 0.009(2)
C5A 0.015(3) 0.026(3) 0.012(3) -0.001(2) 0.000(2) 0.006(2)
C6A 0.019(3) 0.029(3) 0.015(3) 0.010(3) 0.005(2) 0.011(3)
C7A 0.018(3) 0.013(3) 0.019(3) 0.000(2) 0.004(2) 0.004(2)
C8A 0.014(2) 0.009(2) 0.017(3) -0.004(2) 0.001(2) 0.000(2)
C9A 0.016(3) 0.014(3) 0.014(3) -0.006(2) 0.005(2) -0.001(2)
C10A 0.016(3) 0.025(3) 0.019(3) 0.004(2) 0.007(2) 0.005(2)
C11A 0.019(3) 0.025(3) 0.023(3) 0.004(2) 0.011(2) 0.004(2)
C12A 0.017(3) 0.019(3) 0.030(3) -0.004(2) 0.012(2) 0.005(2)
C13A 0.017(3) 0.012(3) 0.027(3) -0.002(2) 0.006(2) 0.005(2)
C14A 0.031(3) 0.031(4) 0.031(4) 0.013(3) 0.017(3) 0.013(3)
C15A 0.041(4) 0.030(4) 0.048(4) 0.015(3) 0.015(3) 0.017(3)
C16A 0.059(5) 0.067(5) 0.055(5) 0.044(4) 0.038(4) 0.041(4)
C17A 0.035(4) 0.054(4) 0.027(4) 0.016(3) 0.010(3) 0.020(3)
C18A 0.028(3) 0.026(3) 0.031(4) -0.003(3) 0.016(3) 0.011(3)
C19A 0.026(4) 0.032(4) 0.064(5) 0.008(3) 0.026(3) 0.009(3)
C20A 0.037(4) 0.030(4) 0.057(5) 0.008(3) 0.028(3) 0.021(3)
C21A 0.054(4) 0.045(4) 0.035(4) -0.002(3) 0.026(4) 0.021(4)
O2A 0.020(2) 0.026(2) 0.018(2) 0.0053(17) 0.0078(17) 0.0140(18)
N2A 0.016(2) 0.012(2) 0.011(2) -0.0010(18) 0.0011(19) 0.0008(19)
C22A 0.008(3) 0.016(3) 0.016(3) -0.003(2) 0.006(2) 0.001(2)
C23A 0.014(3) 0.018(3) 0.018(3) 0.000(2) 0.006(2) 0.004(2)
C24A 0.020(3) 0.017(3) 0.023(3) 0.002(2) 0.010(3) 0.006(2)
C25A 0.012(3) 0.023(3) 0.029(3) 0.004(3) 0.007(3) 0.005(2)
C26A 0.020(3) 0.018(3) 0.025(3) 0.006(2) 0.004(3) 0.008(2)
C27A 0.021(3) 0.016(3) 0.018(3) 0.002(2) 0.004(2) 0.006(2)
C28A 0.015(3) 0.015(3) 0.018(3) -0.003(2) 0.002(2) 0.001(2)
C29A 0.025(3) 0.025(3) 0.024(3) 0.009(3) 0.010(3) 0.013(3)
C30A 0.041(4) 0.046(4) 0.025(3) 0.016(3) 0.010(3) 0.026(3)
C31A 0.029(3) 0.026(3) 0.018(3) -0.002(3) 0.004(3) 0.010(3)
C32A 0.033(3) 0.028(3) 0.033(4) 0.014(3) 0.017(3) 0.011(3)
C33A 0.022(3) 0.029(3) 0.031(4) 0.007(3) 0.008(3) 0.015(3)
C34A 0.044(4) 0.052(5) 0.057(5) -0.014(4) 0.008(4) 0.028(4)
C35A 0.060(5) 0.075(6) 0.074(6) 0.042(5) 0.041(5) 0.053(5)
C36A 0.028(4) 0.042(4) 0.068(5) 0.003(4) 0.022(4) 0.015(3)
N3A 0.017(2) 0.015(2) 0.013(2) -0.0015(19) 0.0037(19) 0.005(2)
C40A 0.017(3) 0.028(3) 0.018(3) -0.001(3) 0.004(2) 0.003(3)
C41A 0.021(3) 0.029(4) 0.016(3) 0.002(3) 0.007(2) 0.004(3)
C42A 0.019(3) 0.028(3) 0.020(3) -0.001(3) 0.004(3) 0.003(3)
C43A 0.014(3) 0.036(4) 0.022(3) 0.006(3) 0.006(3) 0.004(3)
C44A 0.017(3) 0.032(4) 0.020(3) -0.002(3) 0.003(3) -0.005(3)
C45A 0.025(3) 0.024(3) 0.025(3) 0.005(3) 0.009(3) 0.000(3)
C46A 0.020(3) 0.030(4) 0.020(3) 0.002(3) 0.001(3) 0.001(3)
O3A 0.028(2) 0.044(3) 0.031(3) -0.003(2) -0.003(2) 0.014(2)
C47A 0.068(6) 0.063(6) 0.058(5) -0.001(4) -0.012(4) 0.048(5)
O4A 0.038(3) 0.020(2) 0.033(3) -0.0067(19) -0.004(2) 0.002(2)
C48A 0.041(4) 0.028(4) 0.035(4) -0.005(3) 0.010(3) 0.000(3)
Cu1B 0.0130(3) 0.0136(4) 0.0167(4) -0.0001(3) 0.0063(3) 0.0028(3)
O1B 0.018(2) 0.0126(19) 0.021(2) -0.0007(16) 0.0076(17) 0.0033(16)
N1B 0.016(2) 0.015(2) 0.013(2) 0.0004(19) 0.004(2) 0.0030(19)
C1B 0.022(3) 0.016(3) 0.021(3) 0.003(2) 0.009(3) 0.005(2)
C2B 0.017(3) 0.018(3) 0.022(3) 0.000(2) 0.004(2) 0.003(2)
C3B 0.016(3) 0.013(3) 0.020(3) -0.003(2) 0.001(2) 0.005(2)
C4B 0.020(3) 0.014(3) 0.016(3) -0.003(2) 0.005(2) 0.005(2)
C5B 0.014(3) 0.020(3) 0.016(3) -0.007(2) 0.001(2) 0.003(2)
C6B 0.012(3) 0.014(3) 0.024(3) 0.000(2) 0.004(2) -0.003(2)
C7B 0.012(3) 0.022(3) 0.014(3) 0.004(2) 0.003(2) 0.001(2)
C8B 0.013(2) 0.019(2) 0.006(2) 0.0030(18) 0.0036(18) 0.0041(19)
C9B 0.009(2) 0.022(3) 0.009(2) 0.002(2) 0.003(2) 0.006(2)
C10B 0.016(3) 0.017(3) 0.016(3) 0.003(2) 0.003(2) 0.003(2)
C11B 0.019(3) 0.019(3) 0.021(3) 0.000(2) 0.005(2) 0.008(2)
C12B 0.016(3) 0.023(3) 0.018(3) 0.000(2) 0.006(2) 0.006(2)
C13B 0.019(3) 0.023(3) 0.012(3) 0.003(2) 0.006(2) 0.003(2)
C14B 0.018(3) 0.016(3) 0.027(3) 0.003(2) 0.012(3) 0.003(2)
C15B 0.030(3) 0.028(3) 0.027(3) 0.007(3) 0.010(3) 0.008(3)
C16B 0.040(4) 0.022(3) 0.050(4) 0.011(3) 0.023(3) 0.016(3)
C17B 0.023(3) 0.022(3) 0.032(4) -0.003(3) 0.008(3) 0.002(3)
C18B 0.027(3) 0.031(4) 0.024(3) 0.005(3) 0.014(3) 0.015(3)
C19B 0.027(4) 0.066(5) 0.043(4) 0.022(4) 0.019(3) 0.023(4)
C20B 0.032(4) 0.041(4) 0.046(4) 0.013(3) 0.030(3) 0.014(3)
C21B 0.045(4) 0.040(4) 0.039(4) 0.001(3) 0.025(3) 0.013(3)
O2B 0.018(2) 0.019(2) 0.034(2) 0.0019(18) 0.0138(18) 0.0055(17)
N2B 0.014(2) 0.014(2) 0.010(2) -0.0008(18) 0.0015(19) 0.0011(19)
C22B 0.016(3) 0.019(3) 0.017(3) 0.003(2) 0.003(2) 0.008(2)
C23B 0.009(3) 0.022(3) 0.013(3) -0.002(2) 0.002(2) 0.004(2)
C24B 0.013(3) 0.021(3) 0.018(3) -0.003(2) 0.001(2) 0.009(2)
C25B 0.012(3) 0.022(3) 0.019(3) 0.003(2) 0.003(2) 0.004(2)
C26B 0.018(3) 0.020(3) 0.031(3) 0.004(3) 0.008(3) 0.002(2)
C27B 0.021(3) 0.013(3) 0.029(3) -0.001(2) 0.010(3) 0.003(2)
C28B 0.016(3) 0.025(3) 0.020(3) 0.002(3) 0.006(2) 0.005(2)
C29B 0.018(3) 0.015(3) 0.052(4) -0.003(3) 0.017(3) 0.000(3)
C30B 0.040(4) 0.019(4) 0.108(7) -0.008(4) 0.041(4) 0.000(3)
C31B 0.027(3) 0.028(4) 0.047(4) -0.006(3) 0.007(3) 0.011(3)
C32B 0.044(4) 0.025(3) 0.047(4) 0.005(3) 0.023(3) 0.017(3)
C33B 0.014(3) 0.023(3) 0.024(3) 0.002(3) 0.008(2) 0.004(2)
C34B 0.028(3) 0.041(4) 0.025(3) 0.004(3) 0.014(3) 0.010(3)
C35B 0.019(3) 0.043(4) 0.027(3) 0.008(3) 0.009(3) 0.012(3)
C36B 0.026(3) 0.035(4) 0.038(4) 0.006(3) 0.016(3) 0.010(3)
N3B 0.016(2) 0.019(3) 0.014(2) 0.0019(19) 0.0051(19) 0.004(2)
C40B 0.019(3) 0.020(3) 0.022(3) -0.002(3) 0.000(2) 0.009(3)
C41B 0.018(3) 0.016(3) 0.020(3) -0.003(2) 0.001(2) 0.007(2)
C42B 0.021(3) 0.032(4) 0.022(3) -0.005(3) 0.006(3) 0.012(3)
C43B 0.010(3) 0.022(3) 0.030(4) -0.011(3) -0.004(3) 0.003(2)
C44B 0.025(3) 0.021(3) 0.022(3) -0.005(2) -0.007(3) 0.010(3)
C45B 0.027(3) 0.015(3) 0.019(3) 0.000(2) -0.002(3) 0.011(3)
C46B 0.020(3) 0.020(3) 0.024(3) -0.001(3) -0.001(3) 0.003(3)
O3B 0.034(2) 0.031(2) 0.017(2) 0.0017(18) -0.0065(18) 0.0041(19)
C47B 0.036(4) 0.100(7) 0.043(5) 0.007(5) 0.014(4) -0.022(4)
O4B 0.023(2) 0.045(3) 0.030(3) -0.005(2) 0.0034(19) 0.001(2)
C48B 0.052(4) 0.044(4) 0.019(3) 0.004(3) -0.005(3) 0.014(4)
O1SA 0.093(5) 0.085(5) 0.107(5) 0.002(4) 0.004(4) 0.045(4)
C2SA 0.074(5) 0.050(5) 0.053(5) -0.003(4) 0.015(4) 0.009(4)
C1SA 0.100(7) 0.091(7) 0.053(6) 0.006(5) 0.013(5) -0.027(6)
C3SA 0.078(6) 0.088(7) 0.048(5) 0.008(4) 0.008(4) -0.008(5)
O2SA 0.090(4) 0.077(4) 0.107(5) 0.049(4) 0.025(4) 0.025(3)
C5SA 0.092(6) 0.092(7) 0.105(7) 0.049(6) 0.023(6) 0.044(5)
C4SA 0.099(10) 0.104(11) 0.101(11) 0.063(9) 0.015(9) 0.014(10)
C5SB 0.094(6) 0.095(7) 0.108(7) 0.047(6) 0.031(6) 0.040(6)
C4SB 0.100(10) 0.084(10) 0.120(12) 0.053(9) 0.028(10) 0.031(9)
C6SA 0.091(5) 0.105(6) 0.104(6) 0.043(5) 0.038(5) 0.061(5)

loop_
_atom_type_symbol
_atom_type_description
_atom_type_scat_dispersion_real
_atom_type_scat_dispersion_imag
_atom_type_scat_source
C C 0.0033 0.0016 'International Tables Vol C Tables 4.2.6.8 and 6.1.1.4'
H H 0.0000 0.0000 'International Tables Vol C Tables 4.2.6.8 and 6.1.1.4'
N N 0.0061 0.0033 'International Tables Vol C Tables 4.2.6.8 and 6.1.1.4'
O O 0.0106 0.0060 'International Tables Vol C Tables 4.2.6.8 and 6.1.1.4'
Cu Cu 0.3201 1.2651 'International Tables Vol C Tables 4.2.6.8 and 6.1.1.4'

loop_
_geom_angle_atom_site_label_1
_geom_angle_atom_site_label_2
_geom_angle_atom_site_label_3
_geom_angle
_geom_angle_site_symmetry_1
_geom_angle_site_symmetry_3
_geom_angle_publ_flag
O1A Cu1A O2A 84.40(14) . . ?
O1A Cu1A N1A 89.82(15) . . ?
O2A Cu1A N1A 159.09(17) . . ?
O1A Cu1A N2A 172.00(16) . . ?
O2A Cu1A N2A 90.37(16) . . ?
N1A Cu1A N2A 97.15(17) . . ?
O1A Cu1A N3A 97.32(14) . . ?
O2A Cu1A N3A 120.71(15) . . ?
N1A Cu1A N3A 79.91(16) . . ?
N2A Cu1A N3A 80.14(15) . . ?
C9A O1A Cu1A 131.3(3) . . ?
C7A N1A C1A 114.0(4) . . ?
C7A N1A Cu1A 124.2(4) . . ?
C1A N1A Cu1A 121.1(3) . . ?
N1A C1A C2A 112.4(4) . . ?
N1A C1A C6A 107.9(4) . . ?
C2A C1A C6A 111.0(4) . . ?
N1A C1A H1AA 108.5 . . ?
C2A C1A H1AA 108.5 . . ?
C6A C1A H1AA 108.5 . . ?
C3A C2A C1A 113.2(4) . . ?
C3A C2A H2AA 108.9 . . ?
C1A C2A H2AA 108.9 . . ?
C3A C2A H2AB 108.9 . . ?
C1A C2A H2AB 108.9 . . ?
H2AA C2A H2AB 107.7 . . ?
N2A C3A C2A 111.6(4) . . ?
N2A C3A C4A 111.4(4) . . ?
C2A C3A C4A 111.8(4) . . ?
N2A C3A H3AA 107.2 . . ?
C2A C3A H3AA 107.2 . . ?
C4A C3A H3AA 107.2 . . ?
C3A C4A C5A 113.6(4) . . ?
C3A C4A H4AA 108.8 . . ?
C5A C4A H4AA 108.8 . . ?
C3A C4A H4AB 108.8 . . ?
C5A C4A H4AB 108.8 . . ?
H4AA C4A H4AB 107.7 . . ?
N3A C5A C6A 113.5(4) . . ?
N3A C5A C4A 109.1(4) . . ?
C6A C5A C4A 108.8(4) . . ?
N3A C5A H5AA 108.4 . . ?
C6A C5A H5AA 108.4 . . ?
C4A C5A H5AA 108.4 . . ?
C5A C6A C1A 114.1(4) . . ?
C5A C6A H6AA 108.7 . . ?
C1A C6A H6AA 108.7 . . ?
C5A C6A H6AB 108.7 . . ?
C1A C6A H6AB 108.7 . . ?
H6AA C6A H6AB 107.6 . . ?
N1A C7A C8A 128.0(5) . . ?
N1A C7A H7AA 116.0 . . ?
C8A C7A H7AA 116.0 . . ?
C9A C8A C7A 122.7(5) . . ?
C9A C8A C13A 120.7(5) . . ?
C7A C8A C13A 116.3(5) . . ?
O1A C9A C8A 122.2(5) . . ?
O1A C9A C10A 119.2(5) . . ?
C8A C9A C10A 118.6(5) . . ?
C11A C10A C9A 117.1(5) . . ?
C11A C10A C14A 121.5(5) . . ?
C9A C10A C14A 121.4(5) . . ?
C10A C11A C12A 125.5(5) . . ?
C10A C11A H11A 117.3 . . ?
C12A C11A H11A 117.3 . . ?
C13A C12A C11A 116.1(5) . . ?
C13A C12A C18A 123.9(5) . . ?
C11A C12A C18A 120.0(5) . . ?
C12A C13A C8A 122.0(5) . . ?
C12A C13A H13A 119.0 . . ?
C8A C13A H13A 119.0 . . ?
C10A C14A C17A 108.2(5) . . ?
C10A C14A C15A 111.5(5) . . ?
C17A C14A C15A 110.0(5) . . ?
C10A C14A C16A 112.2(5) . . ?
C17A C14A C16A 107.4(5) . . ?
C15A C14A C16A 107.5(5) . . ?
C14A C15A H15A 109.5 . . ?
C14A C15A H15B 109.5 . . ?
H15A C15A H15B 109.5 . . ?
C14A C15A H15C 109.5 . . ?
H15A C15A H15C 109.5 . . ?
H15B C15A H15C 109.5 . . ?
C14A C16A H16A 109.5 . . ?
C14A C16A H16B 109.5 . . ?
H16A C16A H16B 109.5 . . ?
C14A C16A H16C 109.5 . . ?
H16A C16A H16C 109.5 . . ?
H16B C16A H16C 109.5 . . ?
C14A C17A H17A 109.5 . . ?
C14A C17A H17B 109.5 . . ?
H17A C17A H17B 109.5 . . ?
C14A C17A H17C 109.5 . . ?
H17A C17A H17C 109.5 . . ?
H17B C17A H17C 109.5 . . ?
C19A C18A C20A 109.0(5) . . ?
C19A C18A C12A 109.4(5) . . ?
C20A C18A C12A 111.4(5) . . ?
C19A C18A C21A 110.0(5) . . ?
C20A C18A C21A 107.9(5) . . ?
C12A C18A C21A 109.1(5) . . ?
C18A C19A H19A 109.5 . . ?
C18A C19A H19B 109.5 . . ?
H19A C19A H19B 109.5 . . ?
C18A C19A H19C 109.5 . . ?
H19A C19A H19C 109.5 . . ?
H19B C19A H19C 109.5 . . ?
C18A C20A H20A 109.5 . . ?
C18A C20A H20B 109.5 . . ?
H20A C20A H20B 109.5 . . ?
C18A C20A H20C 109.5 . . ?
H20A C20A H20C 109.5 . . ?
H20B C20A H20C 109.5 . . ?
C18A C21A H21A 109.5 . . ?
C18A C21A H21B 109.5 . . ?
H21A C21A H21B 109.5 . . ?
C18A C21A H21C 109.5 . . ?
H21A C21A H21C 109.5 . . ?
H21B C21A H21C 109.5 . . ?
C28A O2A Cu1A 131.5(3) . . ?
C22A N2A C3A 115.2(4) . . ?
C22A N2A Cu1A 124.5(4) . . ?
C3A N2A Cu1A 119.7(3) . . ?
N2A C22A C23A 128.8(5) . . ?
N2A C22A H22A 115.6 . . ?
C23A C22A H22A 115.6 . . ?
C24A C23A C28A 121.4(5) . . ?
C24A C23A C22A 115.7(5) . . ?
C28A C23A C22A 122.6(5) . . ?
C25A C24A C23A 121.6(5) . . ?
C25A C24A H24A 119.2 . . ?
C23A C24A H24A 119.2 . . ?
C24A C25A C26A 116.0(5) . . ?
C24A C25A C33A 120.9(5) . . ?
C26A C25A C33A 123.1(5) . . ?
C27A C26A C25A 124.9(5) . . ?
C27A C26A H26A 117.6 . . ?
C25A C26A H26A 117.6 . . ?
C26A C27A C28A 118.6(5) . . ?
C26A C27A C29A 120.1(5) . . ?
C28A C27A C29A 121.2(5) . . ?
O2A C28A C23A 121.6(5) . . ?
O2A C28A C27A 121.6(5) . . ?
C23A C28A C27A 116.8(5) . . ?
C30A C29A C32A 108.6(5) . . ?
C30A C29A C27A 112.6(4) . . ?
C32A C29A C27A 107.9(5) . . ?
C30A C29A C31A 106.4(5) . . ?
C32A C29A C31A 110.5(5) . . ?
C27A C29A C31A 110.8(4) . . ?
C29A C30A H30A 109.5 . . ?
C29A C30A H30B 109.5 . . ?
H30A C30A H30B 109.5 . . ?
C29A C30A H30C 109.5 . . ?
H30A C30A H30C 109.5 . . ?
H30B C30A H30C 109.5 . . ?
C29A C31A H31A 109.5 . . ?
C29A C31A H31B 109.5 . . ?
H31A C31A H31B 109.5 . . ?
C29A C31A H31C 109.5 . . ?
H31A C31A H31C 109.5 . . ?
H31B C31A H31C 109.5 . . ?
C29A C32A H32A 109.5 . . ?
C29A C32A H32B 109.5 . . ?
H32A C32A H32B 109.5 . . ?
C29A C32A H32C 109.5 . . ?
H32A C32A H32C 109.5 . . ?
H32B C32A H32C 109.5 . . ?
C34A C33A C36A 108.7(6) . . ?
C34A C33A C25A 109.9(5) . . ?
C36A C33A C25A 109.6(5) . . ?
C34A C33A C35A 107.5(6) . . ?
C36A C33A C35A 109.3(5) . . ?
C25A C33A C35A 111.8(5) . . ?
C33A C34A H34A 109.5 . . ?
C33A C34A H34B 109.5 . . ?
H34A C34A H34B 109.5 . . ?
C33A C34A H34C 109.5 . . ?
H34A C34A H34C 109.5 . . ?
H34B C34A H34C 109.5 . . ?
C33A C35A H35A 109.5 . . ?
C33A C35A H35B 109.5 . . ?
H35A C35A H35B 109.5 . . ?
C33A C35A H35C 109.5 . . ?
H35A C35A H35C 109.5 . . ?
H35B C35A H35C 109.5 . . ?
C33A C36A H36A 109.5 . . ?
C33A C36A H36B 109.5 . . ?
H36A C36A H36B 109.5 . . ?
C33A C36A H36C 109.5 . . ?
H36A C36A H36C 109.5 . . ?
H36B C36A H36C 109.5 . . ?
C40A N3A C5A 115.7(4) . . ?
C40A N3A Cu1A 108.5(3) . . ?
C5A N3A Cu1A 111.9(3) . . ?
C40A N3A H3NA 109(3) . . ?
C5A N3A H3NA 106(3) . . ?
Cu1A N3A H3NA 105(3) . . ?
N3A C40A C41A 113.8(4) . . ?
N3A C40A H40A 108.8 . . ?
C41A C40A H40A 108.8 . . ?
N3A C40A H40B 108.8 . . ?
C41A C40A H40B 108.8 . . ?
H40A C40A H40B 107.7 . . ?
C46A C41A C42A 120.1(5) . . ?
C46A C41A C40A 120.4(5) . . ?
C42A C41A C40A 119.3(5) . . ?
C43A C42A C41A 118.6(6) . . ?
C43A C42A H42A 120.7 . . ?
C41A C42A H42A 120.7 . . ?
C42A C43A O3A 122.8(6) . . ?
C42A C43A C44A 121.8(6) . . ?
O3A C43A C44A 115.3(5) . . ?
C45A C44A C43A 118.9(5) . . ?
C45A C44A H44A 120.5 . . ?
C43A C44A H44A 120.5 . . ?
O4A C45A C44A 124.5(5) . . ?
O4A C45A C46A 115.2(5) . . ?
C44A C45A C46A 120.3(6) . . ?
C41A C46A C45A 120.3(6) . . ?
C41A C46A H46A 119.8 . . ?
C45A C46A H46A 119.8 . . ?
C43A O3A C47A 115.8(5) . . ?
O3A C47A H47A 109.5 . . ?
O3A C47A H47B 109.5 . . ?
H47A C47A H47B 109.5 . . ?
O3A C47A H47C 109.5 . . ?
H47A C47A H47C 109.5 . . ?
H47B C47A H47C 109.5 . . ?
C45A O4A C48A 117.1(5) . . ?
O4A C48A H48A 109.5 . . ?
O4A C48A H48B 109.5 . . ?
H48A C48A H48B 109.5 . . ?
O4A C48A H48C 109.5 . . ?
H48A C48A H48C 109.5 . . ?
H48B C48A H48C 109.5 . . ?
O2B Cu1B O1B 83.94(15) . . ?
O2B Cu1B N2B 90.39(16) . . ?
O1B Cu1B N2B 173.20(16) . . ?
O2B Cu1B N1B 160.63(17) . . ?
O1B Cu1B N1B 89.30(16) . . ?
N2B Cu1B N1B 97.25(17) . . ?
O2B Cu1B N3B 117.95(15) . . ?
O1B Cu1B N3B 99.66(14) . . ?
N2B Cu1B N3B 79.67(16) . . ?
N1B Cu1B N3B 81.04(16) . . ?
C9B O1B Cu1B 131.6(3) . . ?
C7B N1B C1B 114.3(4) . . ?
C7B N1B Cu1B 124.6(4) . . ?
C1B N1B Cu1B 120.3(3) . . ?
N1B C1B C2B 112.8(4) . . ?
N1B C1B C6B 108.7(4) . . ?
C2B C1B C6B 110.8(4) . . ?
N1B C1B H1BA 108.1 . . ?
C2B C1B H1BA 108.1 . . ?
C6B C1B H1BA 108.1 . . ?
C3B C2B C1B 113.8(5) . . ?
C3B C2B H2BA 108.8 . . ?
C1B C2B H2BA 108.8 . . ?
C3B C2B H2BB 108.8 . . ?
C1B C2B H2BB 108.8 . . ?
H2BA C2B H2BB 107.7 . . ?
N2B C3B C2B 111.7(4) . . ?
N2B C3B C4B 109.5(4) . . ?
C2B C3B C4B 111.4(4) . . ?
N2B C3B H3BA 108.0 . . ?
C2B C3B H3BA 108.0 . . ?
C4B C3B H3BA 108.0 . . ?
C5B C4B C3B 113.3(4) . . ?
C5B C4B H4BA 108.9 . . ?
C3B C4B H4BA 108.9 . . ?
C5B C4B H4BB 108.9 . . ?
C3B C4B H4BB 108.9 . . ?
H4BA C4B H4BB 107.7 . . ?
N3B C5B C4B 109.3(4) . . ?
N3B C5B C6B 113.8(4) . . ?
C4B C5B C6B 109.1(4) . . ?
N3B C5B H5BA 108.2 . . ?
C4B C5B H5BA 108.2 . . ?
C6B C5B H5BA 108.2 . . ?
C5B C6B C1B 113.4(4) . . ?
C5B C6B H6BA 108.9 . . ?
C1B C6B H6BA 108.9 . . ?
C5B C6B H6BB 108.9 . . ?
C1B C6B H6BB 108.9 . . ?
H6BA C6B H6BB 107.7 . . ?
N1B C7B C8B 129.3(5) . . ?
N1B C7B H7B 115.3 . . ?
C8B C7B H7B 115.3 . . ?
C13B C8B C7B 117.9(5) . . ?
C13B C8B C9B 120.4(5) . . ?
C7B C8B C9B 121.2(4) . . ?
O1B C9B C8B 122.3(5) . . ?
O1B C9B C10B 120.3(4) . . ?
C8B C9B C10B 117.3(4) . . ?
C11B C10B C9B 118.9(5) . . ?
C11B C10B C14B 120.4(5) . . ?
C9B C10B C14B 120.7(4) . . ?
C10B C11B C12B 124.4(5) . . ?
C10B C11B H11B 117.8 . . ?
C12B C11B H11B 117.8 . . ?
C13B C12B C11B 116.5(5) . . ?
C13B C12B C18B 123.8(5) . . ?
C11B C12B C18B 119.6(5) . . ?
C12B C13B C8B 122.4(5) . . ?
C12B C13B H13B 118.8 . . ?
C8B C13B H13B 118.8 . . ?
C17B C14B C15B 111.0(5) . . ?
C17B C14B C16B 107.4(5) . . ?
C15B C14B C16B 107.9(5) . . ?
C17B C14B C10B 108.6(5) . . ?
C15B C14B C10B 110.1(4) . . ?
C16B C14B C10B 111.8(4) . . ?
C14B C15B H15D 109.5 . . ?
C14B C15B H15E 109.5 . . ?
H15D C15B H15E 109.5 . . ?
C14B C15B H15F 109.5 . . ?
H15D C15B H15F 109.5 . . ?
H15E C15B H15F 109.5 . . ?
C14B C16B H16D 109.5 . . ?
C14B C16B H16E 109.5 . . ?
H16D C16B H16E 109.5 . . ?
C14B C16B H16F 109.5 . . ?
H16D C16B H16F 109.5 . . ?
H16E C16B H16F 109.5 . . ?
C14B C17B H17D 109.5 . . ?
C14B C17B H17E 109.5 . . ?
H17D C17B H17E 109.5 . . ?
C14B C17B H17F 109.5 . . ?
H17D C17B H17F 109.5 . . ?
H17E C17B H17F 109.5 . . ?
C19B C18B C20B 109.0(5) . . ?
C19B C18B C12B 110.2(5) . . ?
C20B C18B C12B 112.0(5) . . ?
C19B C18B C21B 109.5(5) . . ?
C20B C18B C21B 107.3(5) . . ?
C12B C18B C21B 108.7(5) . . ?
C18B C19B H19D 109.5 . . ?
C18B C19B H19E 109.5 . . ?
H19D C19B H19E 109.5 . . ?
C18B C19B H19F 109.5 . . ?
H19D C19B H19F 109.5 . . ?
H19E C19B H19F 109.5 . . ?
C18B C20B H20D 109.5 . . ?
C18B C20B H20E 109.5 . . ?
H20D C20B H20E 109.5 . . ?
C18B C20B H20F 109.5 . . ?
H20D C20B H20F 109.5 . . ?
H20E C20B H20F 109.5 . . ?
C18B C21B H21D 109.5 . . ?
C18B C21B H21E 109.5 . . ?
H21D C21B H21E 109.5 . . ?
C18B C21B H21F 109.5 . . ?
H21D C21B H21F 109.5 . . ?
H21E C21B H21F 109.5 . . ?
C28B O2B Cu1B 131.9(4) . . ?
C22B N2B C3B 114.7(4) . . ?
C22B N2B Cu1B 124.7(4) . . ?
C3B N2B Cu1B 120.2(3) . . ?
N2B C22B C23B 128.6(5) . . ?
N2B C22B H22B 115.7 . . ?
C23B C22B H22B 115.7 . . ?
C24B C23B C28B 120.3(5) . . ?
C24B C23B C22B 116.5(5) . . ?
C28B C23B C22B 123.0(5) . . ?
C25B C24B C23B 123.2(5) . . ?
C25B C24B H24B 118.4 . . ?
C23B C24B H24B 118.4 . . ?
C24B C25B C26B 115.7(5) . . ?
C24B C25B C33B 121.3(5) . . ?
C26B C25B C33B 123.1(5) . . ?
C27B C26B C25B 124.5(5) . . ?
C27B C26B H26B 117.7 . . ?
C25B C26B H26B 117.7 . . ?
C26B C27B C28B 118.8(5) . . ?
C26B C27B C29B 120.5(5) . . ?
C28B C27B C29B 120.7(5) . . ?
O2B C28B C23B 121.2(5) . . ?
O2B C28B C27B 121.9(5) . . ?
C23B C28B C27B 117.0(5) . . ?
C31B C29B C32B 111.3(5) . . ?
C31B C29B C27B 109.7(5) . . ?
C32B C29B C27B 109.1(5) . . ?
C31B C29B C30B 107.8(5) . . ?
C32B C29B C30B 106.9(5) . . ?
C27B C29B C30B 112.1(5) . . ?
C29B C30B H30D 109.5 . . ?
C29B C30B H30E 109.5 . . ?
H30D C30B H30E 109.5 . . ?
C29B C30B H30F 109.5 . . ?
H30D C30B H30F 109.5 . . ?
H30E C30B H30F 109.5 . . ?
C29B C31B H31D 109.5 . . ?
C29B C31B H31E 109.5 . . ?
H31D C31B H31E 109.5 . . ?
C29B C31B H31F 109.5 . . ?
H31D C31B H31F 109.5 . . ?
H31E C31B H31F 109.5 . . ?
C29B C32B H32D 109.5 . . ?
C29B C32B H32E 109.5 . . ?
H32D C32B H32E 109.5 . . ?
C29B C32B H32F 109.5 . . ?
H32D C32B H32F 109.5 . . ?
H32E C32B H32F 109.5 . . ?
C35B C33B C36B 107.6(5) . . ?
C35B C33B C34B 109.8(5) . . ?
C36B C33B C34B 108.0(5) . . ?
C35B C33B C25B 109.8(4) . . ?
C36B C33B C25B 112.1(5) . . ?
C34B C33B C25B 109.6(4) . . ?
C33B C34B H34D 109.5 . . ?
C33B C34B H34E 109.5 . . ?
H34D C34B H34E 109.5 . . ?
C33B C34B H34F 109.5 . . ?
H34D C34B H34F 109.5 . . ?
H34E C34B H34F 109.5 . . ?
C33B C35B H35D 109.5 . . ?
C33B C35B H35E 109.5 . . ?
H35D C35B H35E 109.5 . . ?
C33B C35B H35F 109.5 . . ?
H35D C35B H35F 109.5 . . ?
H35E C35B H35F 109.5 . . ?
C33B C36B H36D 109.5 . . ?
C33B C36B H36E 109.5 . . ?
H36D C36B H36E 109.5 . . ?
C33B C36B H36F 109.5 . . ?
H36D C36B H36F 109.5 . . ?
H36E C36B H36F 109.5 . . ?
C5B N3B C40B 114.4(4) . . ?
C5B N3B Cu1B 112.7(3) . . ?
C40B N3B Cu1B 108.0(3) . . ?
C5B N3B H3NB 106(3) . . ?
C40B N3B H3NB 107(3) . . ?
Cu1B N3B H3NB 108(4) . . ?
N3B C40B C41B 114.9(4) . . ?
N3B C40B H40C 108.5 . . ?
C41B C40B H40C 108.5 . . ?
N3B C40B H40D 108.5 . . ?
C41B C40B H40D 108.5 . . ?
H40C C40B H40D 107.5 . . ?
C46B C41B C42B 120.1(5) . . ?
C46B C41B C40B 120.1(5) . . ?
C42B C41B C40B 119.8(5) . . ?
C43B C42B C41B 119.0(5) . . ?
C43B C42B H42B 120.5 . . ?
C41B C42B H42B 120.5 . . ?
O4B C43B C44B 115.4(5) . . ?
O4B C43B C42B 123.1(5) . . ?
C44B C43B C42B 121.4(5) . . ?
C45B C44B C43B 118.7(5) . . ?
C45B C44B H44B 120.6 . . ?
C43B C44B H44B 120.6 . . ?
O3B C45B C44B 123.8(5) . . ?
O3B C45B C46B 115.3(5) . . ?
C44B C45B C46B 120.9(5) . . ?
C41B C46B C45B 119.8(5) . . ?
C41B C46B H46B 120.1 . . ?
C45B C46B H46B 120.1 . . ?
C45B O3B C48B 117.7(5) . . ?
O4B C47B H47D 109.5 . . ?
O4B C47B H47E 109.5 . . ?
H47D C47B H47E 109.5 . . ?
O4B C47B H47F 109.5 . . ?
H47D C47B H47F 109.5 . . ?
H47E C47B H47F 109.5 . . ?
C43B O4B C47B 116.1(5) . . ?
O3B C48B H48D 109.5 . . ?
O3B C48B H48E 109.5 . . ?
H48D C48B H48E 109.5 . . ?
O3B C48B H48F 109.5 . . ?
H48D C48B H48F 109.5 . . ?
H48E C48B H48F 109.5 . . ?
O1SA C2SA C1SA 109.4(7) . . ?
O1SA C2SA C3SA 109.0(7) . . ?
C1SA C2SA C3SA 114.6(7) . . ?
O1SA C2SA H2SB 107.9 . . ?
C1SA C2SA H2SB 107.9 . . ?
C3SA C2SA H2SB 107.9 . . ?
C2SA C1SA H1S1 109.5 . . ?
C2SA C1SA H1S2 109.5 . . ?
H1S1 C1SA H1S2 109.5 . . ?
C2SA C1SA H1S3 109.5 . . ?
H1S1 C1SA H1S3 109.5 . . ?
H1S2 C1SA H1S3 109.5 . . ?
C2SA C3SA H3S1 109.5 . . ?
C2SA C3SA H3S2 109.5 . . ?
H3S1 C3SA H3S2 109.5 . . ?
C2SA C3SA H3S3 109.5 . . ?
H3S1 C3SA H3S3 109.5 . . ?
H3S2 C3SA H3S3 109.5 . . ?
C5SB O2SA C5SA 31.9(11) . . ?
O2SA C5SA C4SA 107.2(14) . . ?
O2SA C5SA C6SA 103.7(10) . . ?
C4SA C5SA C6SA 104.3(14) . . ?
O2SA C5SA H5SA 113.6 . . ?
C4SA C5SA H5SA 113.6 . . ?
C6SA C5SA H5SA 113.6 . . ?
C5SA C4SA H4S1 109.5 . . ?
C5SA C4SA H4S2 109.5 . . ?
H4S1 C4SA H4S2 109.5 . . ?
C5SA C4SA H4S3 109.5 . . ?
H4S1 C4SA H4S3 109.5 . . ?
H4S2 C4SA H4S3 109.5 . . ?
O2SA C5SB C4SB 106.9(14) . . ?
O2SA C5SB C6SA 107.4(11) . . ?
C4SB C5SB C6SA 109.1(15) . . ?
O2SA C5SB H5SB 111.1 . . ?
C4SB C5SB H5SB 111.1 . . ?
C6SA C5SB H5SB 111.1 . . ?
C5SB C4SB H4S4 109.5 . . ?
C5SB C4SB H4S5 109.5 . . ?
H4S4 C4SB H4S5 109.5 . . ?
C5SB C4SB H4S6 109.5 . . ?
H4S4 C4SB H4S6 109.5 . . ?
H4S5 C4SB H4S6 109.5 . . ?
C5SB C6SA C5SA 30.7(11) . . ?
C5SB C6SA H6S1 127.6 . . ?
C5SA C6SA H6S1 109.5 . . ?
C5SB C6SA H6S2 79.4 . . ?
C5SA C6SA H6S2 109.5 . . ?
H6S1 C6SA H6S2 109.5 . . ?
C5SB C6SA H6S3 115.7 . . ?
C5SA C6SA H6S3 109.5 . . ?
H6S1 C6SA H6S3 109.5 . . ?
H6S2 C6SA H6S3 109.5 . . ?
C5SB C6SA H6S4 109.5 . . ?
C5SA C6SA H6S4 129.5 . . ?
H6S1 C6SA H6S4 66.3 . . ?
H6S2 C6SA H6S4 43.5 . . ?
H6S3 C6SA H6S4 119.5 . . ?
C5SB C6SA H6S5 109.5 . . ?
C5SA C6SA H6S5 113.6 . . ?
H6S1 C6SA H6S5 121.3 . . ?
H6S2 C6SA H6S5 91.7 . . ?
H6S3 C6SA H6S5 18.2 . . ?
H6S4 C6SA H6S5 109.5 . . ?
C5SB C6SA H6S6 109.5 . . ?
C5SA C6SA H6S6 79.9 . . ?
H6S1 C6SA H6S6 43.3 . . ?
H6S2 C6SA H6S6 151.5 . . ?
H6S3 C6SA H6S6 91.4 . . ?
H6S4 C6SA H6S6 109.5 . . ?
H6S5 C6SA H6S6 109.5 . . ?

loop_
_geom_bond_atom_site_label_1
_geom_bond_atom_site_label_2
_geom_bond_distance
_geom_bond_site_symmetry_2
_geom_bond_publ_flag
Cu1A O1A 1.936(3) . ?
Cu1A O2A 1.943(4) . ?
Cu1A N1A 1.991(4) . ?
Cu1A N2A 1.991(4) . ?
Cu1A N3A 2.510(4) . ?
O1A C9A 1.305(6) . ?
N1A C7A 1.297(6) . ?
N1A C1A 1.478(7) . ?
C1A C2A 1.522(7) . ?
C1A C6A 1.537(8) . ?
C1A H1AA 1.0000 . ?
C2A C3A 1.506(7) . ?
C2A H2AA 0.9900 . ?
C2A H2AB 0.9900 . ?
C3A N2A 1.477(7) . ?
C3A C4A 1.523(7) . ?
C3A H3AA 1.0000 . ?
C4A C5A 1.533(7) . ?
C4A H4AA 0.9900 . ?
C4A H4AB 0.9900 . ?
C5A N3A 1.484(7) . ?
C5A C6A 1.520(7) . ?
C5A H5AA 1.0000 . ?
C6A H6AA 0.9900 . ?
C6A H6AB 0.9900 . ?
C7A C8A 1.419(7) . ?
C7A H7AA 0.9500 . ?
C8A C9A 1.398(7) . ?
C8A C13A 1.427(7) . ?
C9A C10A 1.450(7) . ?
C10A C11A 1.377(7) . ?
C10A C14A 1.511(8) . ?
C11A C12A 1.418(8) . ?
C11A H11A 0.9500 . ?
C12A C13A 1.367(8) . ?
C12A C18A 1.541(7) . ?
C13A H13A 0.9500 . ?
C14A C17A 1.520(8) . ?
C14A C15A 1.532(9) . ?
C14A C16A 1.542(8) . ?
C15A H15A 0.9800 . ?
C15A H15B 0.9800 . ?
C15A H15C 0.9800 . ?
C16A H16A 0.9800 . ?
C16A H16B 0.9800 . ?
C16A H16C 0.9800 . ?
C17A H17A 0.9800 . ?
C17A H17B 0.9800 . ?
C17A H17C 0.9800 . ?
C18A C19A 1.528(8) . ?
C18A C20A 1.531(9) . ?
C18A C21A 1.542(9) . ?
C19A H19A 0.9800 . ?
C19A H19B 0.9800 . ?
C19A H19C 0.9800 . ?
C20A H20A 0.9800 . ?
C20A H20B 0.9800 . ?
C20A H20C 0.9800 . ?
C21A H21A 0.9800 . ?
C21A H21B 0.9800 . ?
C21A H21C 0.9800 . ?
O2A C28A 1.318(6) . ?
N2A C22A 1.291(6) . ?
C22A C23A 1.432(7) . ?
C22A H22A 0.9500 . ?
C23A C24A 1.410(7) . ?
C23A C28A 1.414(7) . ?
C24A C25A 1.372(8) . ?
C24A H24A 0.9500 . ?
C25A C26A 1.404(8) . ?
C25A C33A 1.539(7) . ?
C26A C27A 1.377(7) . ?
C26A H26A 0.9500 . ?
C27A C28A 1.425(8) . ?
C27A C29A 1.543(7) . ?
C29A C30A 1.525(8) . ?
C29A C32A 1.537(8) . ?
C29A C31A 1.548(8) . ?
C30A H30A 0.9800 . ?
C30A H30B 0.9800 . ?
C30A H30C 0.9800 . ?
C31A H31A 0.9800 . ?
C31A H31B 0.9800 . ?
C31A H31C 0.9800 . ?
C32A H32A 0.9800 . ?
C32A H32B 0.9800 . ?
C32A H32C 0.9800 . ?
C33A C34A 1.529(9) . ?
C33A C36A 1.532(8) . ?
C33A C35A 1.542(9) . ?
C34A H34A 0.9800 . ?
C34A H34B 0.9800 . ?
C34A H34C 0.9800 . ?
C35A H35A 0.9800 . ?
C35A H35B 0.9800 . ?
C35A H35C 0.9800 . ?
C36A H36A 0.9800 . ?
C36A H36B 0.9800 . ?
C36A H36C 0.9800 . ?
N3A C40A 1.476(7) . ?
N3A H3NA 0.909(10) . ?
C40A C41A 1.517(8) . ?
C40A H40A 0.9900 . ?
C40A H40B 0.9900 . ?
C41A C46A 1.357(8) . ?
C41A C42A 1.417(8) . ?
C42A C43A 1.369(8) . ?
C42A H42A 0.9500 . ?
C43A O3A 1.380(7) . ?
C43A C44A 1.392(8) . ?
C44A C45A 1.373(8) . ?
C44A H44A 0.9500 . ?
C45A O4A 1.359(7) . ?
C45A C46A 1.404(8) . ?
C46A H46A 0.9500 . ?
O3A C47A 1.416(9) . ?
C47A H47A 0.9800 . ?
C47A H47B 0.9800 . ?
C47A H47C 0.9800 . ?
O4A C48A 1.439(7) . ?
C48A H48A 0.9800 . ?
C48A H48B 0.9800 . ?
C48A H48C 0.9800 . ?
Cu1B O2B 1.943(4) . ?
Cu1B O1B 1.953(3) . ?
Cu1B N2B 1.993(4) . ?
Cu1B N1B 1.996(4) . ?
Cu1B N3B 2.464(4) . ?
O1B C9B 1.295(6) . ?
N1B C7B 1.284(6) . ?
N1B C1B 1.473(7) . ?
C1B C2B 1.517(7) . ?
C1B C6B 1.542(7) . ?
C1B H1BA 1.0000 . ?
C2B C3B 1.506(7) . ?
C2B H2BA 0.9900 . ?
C2B H2BB 0.9900 . ?
C3B N2B 1.485(6) . ?
C3B C4B 1.547(7) . ?
C3B H3BA 1.0000 . ?
C4B C5B 1.521(7) . ?
C4B H4BA 0.9900 . ?
C4B H4BB 0.9900 . ?
C5B N3B 1.482(7) . ?
C5B C6B 1.525(7) . ?
C5B H5BA 1.0000 . ?
C6B H6BA 0.9900 . ?
C6B H6BB 0.9900 . ?
C7B C8B 1.418(7) . ?
C7B H7B 0.9500 . ?
C8B C13B 1.416(7) . ?
C8B C9B 1.425(7) . ?
C9B C10B 1.431(7) . ?
C10B C11B 1.380(7) . ?
C10B C14B 1.551(7) . ?
C11B C12B 1.410(8) . ?
C11B H11B 0.9500 . ?
C12B C13B 1.364(8) . ?
C12B C18B 1.531(7) . ?
C13B H13B 0.9500 . ?
C14B C17B 1.512(8) . ?
C14B C15B 1.539(8) . ?
C14B C16B 1.542(8) . ?
C15B H15D 0.9800 . ?
C15B H15E 0.9800 . ?
C15B H15F 0.9800 . ?
C16B H16D 0.9800 . ?
C16B H16E 0.9800 . ?
C16B H16F 0.9800 . ?
C17B H17D 0.9800 . ?
C17B H17E 0.9800 . ?
C17B H17F 0.9800 . ?
C18B C19B 1.524(8) . ?
C18B C20B 1.527(8) . ?
C18B C21B 1.552(9) . ?
C19B H19D 0.9800 . ?
C19B H19E 0.9800 . ?
C19B H19F 0.9800 . ?
C20B H20D 0.9800 . ?
C20B H20E 0.9800 . ?
C20B H20F 0.9800 . ?
C21B H21D 0.9800 . ?
C21B H21E 0.9800 . ?
C21B H21F 0.9800 . ?
O2B C28B 1.312(6) . ?
N2B C22B 1.287(6) . ?
C22B C23B 1.432(7) . ?
C22B H22B 0.9500 . ?
C23B C24B 1.410(7) . ?
C23B C28B 1.420(8) . ?
C24B C25B 1.356(7) . ?
C24B H24B 0.9500 . ?
C25B C26B 1.407(8) . ?
C25B C33B 1.539(7) . ?
C26B C27B 1.387(7) . ?
C26B H26B 0.9500 . ?
C27B C28B 1.423(8) . ?
C27B C29B 1.543(8) . ?
C29B C31B 1.524(9) . ?
C29B C32B 1.541(9) . ?
C29B C30B 1.547(8) . ?
C30B H30D 0.9800 . ?
C30B H30E 0.9800 . ?
C30B H30F 0.9800 . ?
C31B H31D 0.9800 . ?
C31B H31E 0.9800 . ?
C31B H31F 0.9800 . ?
C32B H32D 0.9800 . ?
C32B H32E 0.9800 . ?
C32B H32F 0.9800 . ?
C33B C35B 1.522(8) . ?
C33B C36B 1.524(8) . ?
C33B C34B 1.529(8) . ?
C34B H34D 0.9800 . ?
C34B H34E 0.9800 . ?
C34B H34F 0.9800 . ?
C35B H35D 0.9800 . ?
C35B H35E 0.9800 . ?
C35B H35F 0.9800 . ?
C36B H36D 0.9800 . ?
C36B H36E 0.9800 . ?
C36B H36F 0.9800 . ?
N3B C40B 1.488(7) . ?
N3B H3NB 0.905(10) . ?
C40B C41B 1.506(7) . ?
C40B H40C 0.9900 . ?
C40B H40D 0.9900 . ?
C41B C46B 1.374(8) . ?
C41B C42B 1.399(8) . ?
C42B C43B 1.385(8) . ?
C42B H42B 0.9500 . ?
C43B O4B 1.376(7) . ?
C43B C44B 1.383(8) . ?
C44B C45B 1.378(8) . ?
C44B H44B 0.9500 . ?
C45B O3B 1.372(7) . ?
C45B C46B 1.394(8) . ?
C46B H46B 0.9500 . ?
O3B C48B 1.441(7) . ?
C47B O4B 1.417(9) . ?
C47B H47D 0.9800 . ?
C47B H47E 0.9800 . ?
C47B H47F 0.9800 . ?
C48B H48D 0.9800 . ?
C48B H48E 0.9800 . ?
C48B H48F 0.9800 . ?
O1SA C2SA 1.431(9) . ?
C2SA C1SA 1.469(10) . ?
C2SA C3SA 1.488(10) . ?
C2SA H2SB 1.0000 . ?
C1SA H1S1 0.9800 . ?
C1SA H1S2 0.9800 . ?
C1SA H1S3 0.9800 . ?
C3SA H3S1 0.9800 . ?
C3SA H3S2 0.9800 . ?
C3SA H3S3 0.9800 . ?
O2SA C5SB 1.438(14) . ?
O2SA C5SA 1.496(15) . ?
C5SA C4SA 1.517(16) . ?
C5SA C6SA 1.533(14) . ?
C5SA H5SA 1.0000 . ?
C4SA H4S1 0.9800 . ?
C4SA H4S2 0.9800 . ?
C4SA H4S3 0.9800 . ?
C5SB C4SB 1.503(16) . ?
C5SB C6SA 1.516(15) . ?
C5SB H5SB 1.0000 . ?
C4SB H4S4 0.9800 . ?
C4SB H4S5 0.9800 . ?
C4SB H4S6 0.9800 . ?
C6SA H6S1 0.9800 . ?
C6SA H6S2 0.9800 . ?
C6SA H6S3 0.9800 . ?
C6SA H6S4 0.9800 . ?
C6SA H6S5 0.9800 . ?
C6SA H6S6 0.9800 . ?
